data_9005385
loop_
_publ_author_name
'Welch, M. D.'
'Knight, K. S.'

_publ_section_title
;
 A neutron powder diffraction study of cation ordering in
 high-temperature synthetic amphiboles
;
_journal_name_full 'European Journal of Mineralogy'
_journal_page_first 321
_journal_page_last 331
_journal_volume 11
_journal_year 1999
_chemical_formula_sum 'Al Ca2 F2 Mg5 Na O22 Si7'
_chemical_name_mineral Fluoro-edenite
_space_group_IT_number 12
_symmetry_space_group_name_Hall '-C 2y'
_symmetry_space_group_name_H-M 'C 1 2/m 1'
_cell_angle_alpha 90
_cell_angle_beta 104.892
_cell_angle_gamma 90
_cell_length_a 9.8535
_cell_length_b 18.0154
_cell_length_c 5.2752
_cell_formula_units_Z 2
_cell_volume 904.973
_database_code_amcsd 0006770
_exptl_crystal_density_diffrn 3.076
_cod_original_formula_sum 'Si7 Al Mg5 Ca2 Na O22 F2'
_cod_database_code 9005385

loop_
_space_group_symop_operation_xyz
x,y,z
1/2+x,1/2+y,z
x,-y,z
1/2+x,1/2-y,z
-x,y,-z
1/2-x,1/2+y,-z
-x,-y,-z
1/2-x,1/2-y,-z

loop_
_atom_site_aniso_label
_atom_site_aniso_U_11
_atom_site_aniso_U_22
_atom_site_aniso_U_33
_atom_site_aniso_U_12
_atom_site_aniso_U_13
_atom_site_aniso_U_23
NaA2/m 0.19000 0.13600 0.23700 0.00000 0.20900 0.00000

loop_
_atom_site_label
_atom_site_fract_x
_atom_site_fract_y
_atom_site_fract_z
_atom_site_occupancy
_atom_site_U_iso_or_equiv
SiT1 0.28100 0.08440 0.30100 0.75000 0.00180
AlT1 0.28100 0.08440 0.30100 0.25000 0.00180
SiT2 0.28880 0.17170 0.80830 1.00000 0.00270
MgM1 0.00000 0.08870 0.50000 1.00000 0.00370
MgM2 0.00000 0.17600 0.00000 1.00000 0.00380
MgM3 0.00000 0.00000 0.00000 1.00000 0.00670
CaM4 0.00000 0.27840 0.50000 1.00000 0.01220
NaA2/m 0.00000 0.50000 0.00000 1.00000 0.16000
O1 0.11080 0.08480 0.21940 1.00000 0.00410
O2 0.11940 0.17050 0.72720 1.00000 0.00640
F3 0.10300 0.00000 0.71420 1.00000 0.00730
O4 0.36390 0.24910 0.78980 1.00000 0.00600
O5 0.34880 0.13580 0.10400 1.00000 0.00830
O6 0.34540 0.11680 0.60070 1.00000 0.00690
O7 0.34220 0.00000 0.28230 1.00000 0.00950

loop_
_cod_related_entry_id
_cod_related_entry_database
_cod_related_entry_code
1 AMCSD 0006770
